data_7219267
loop_
_publ_author_name
'Su, Kongzhao'
'Jiang, Feilong'
'Qian, Jinjie'
'Pang, Jiandong'
'Hu, Falu'
'Bawaked, Salem M.'
'Mokhtar, Mohamed'
'Al-Thabaiti, Shaeel A.'
'Hong, Maochun'

_publ_section_title
;
 Bridging different Co4--calix[4]arene building blocks into grids, cages
 and 2D polymers with chiral camphoric acid
;
_journal_issue 8
_journal_name_full CrystEngComm
_journal_page_first 1750
_journal_paper_doi 10.1039/C4CE02186J
_journal_volume 17
_journal_year 2015
_chemical_formula_sum 'C62.6 H69.9 Cl Co4 N1.3 O12 S4'
_chemical_formula_weight 1404.89
_chemical_name_systematic
; 
 ? 
;
_space_group_IT_number 64
_symmetry_cell_setting orthorhombic
_symmetry_space_group_name_Hall '-C 2ac 2'
_symmetry_space_group_name_H-M 'C m c a'
_atom_sites_solution_hydrogens geom
_atom_sites_solution_primary direct
_atom_sites_solution_secondary difmap
_audit_creation_method SHELXL-97
_audit_update_record
;
2014-12-04 deposited with the CCDC.
2015-01-12 downloaded from the CCDC.
;
_cell_angle_alpha 90.00
_cell_angle_beta 90.00
_cell_angle_gamma 90.00
_cell_formula_units_Z 8
_cell_length_a 15.1811(6)
_cell_length_b 20.4878(9)
_cell_length_c 39.3306(11)
_cell_measurement_temperature 100(2)
_cell_volume 12232.9(8)
_computing_structure_refinement 'SHELXL-97 (Sheldrick, 1997)'
_computing_structure_solution 'SHELXS-97 (Sheldrick, 1990)'
_diffrn_ambient_temperature 100(2)
_diffrn_detector_area_resol_mean 10.5594
_diffrn_measured_fraction_theta_full 0.991
_diffrn_measured_fraction_theta_max 0.991
_diffrn_measurement_device_type 'SuperNova, Dual, Cu at zero, Atlas'
_diffrn_measurement_method '\w scans'
_diffrn_radiation_monochromator graphite
_diffrn_radiation_source 'fine-focus sealed tube'
_diffrn_radiation_type CuK\a
_diffrn_radiation_wavelength 1.54184
_diffrn_reflns_av_R_equivalents 0.0327
_diffrn_reflns_av_sigmaI/netI 0.0366
_diffrn_reflns_limit_h_max 14
_diffrn_reflns_limit_h_min -18
_diffrn_reflns_limit_k_max 14
_diffrn_reflns_limit_k_min -24
_diffrn_reflns_limit_l_max 47
_diffrn_reflns_limit_l_min -33
_diffrn_reflns_number 14874
_diffrn_reflns_theta_full 69.99
_diffrn_reflns_theta_max 69.99
_diffrn_reflns_theta_min 3.79
_diffrn_standards_number 15591
_exptl_absorpt_coefficient_mu 10.545
_exptl_absorpt_correction_T_max 0.3643
_exptl_absorpt_correction_T_min 0.3007
_exptl_absorpt_correction_type multi-scan
_exptl_crystal_colour red
_exptl_crystal_density_diffrn 1.526
_exptl_crystal_density_method 'not measured'
_exptl_crystal_description block
_exptl_crystal_F_000 5702
_exptl_crystal_size_max 0.15
_exptl_crystal_size_mid 0.15
_exptl_crystal_size_min 0.12
_refine_diff_density_max 0.835
_refine_diff_density_min -0.580
_refine_diff_density_rms 0.105
_refine_ls_extinction_method none
_refine_ls_goodness_of_fit_ref 1.065
_refine_ls_hydrogen_treatment constr
_refine_ls_matrix_type full
_refine_ls_number_parameters 528
_refine_ls_number_reflns 6003
_refine_ls_number_restraints 65
_refine_ls_restrained_S_all 1.071
_refine_ls_R_factor_all 0.1084
_refine_ls_R_factor_gt 0.0869
_refine_ls_shift/su_max 0.000
_refine_ls_shift/su_mean 0.000
_refine_ls_structure_factor_coef Fsqd
_refine_ls_weighting_details 'calc w=1/[\s^2^(Fo^2^)+(0.1105P)^2^+120.3567P] where P=(Fo^2^+2Fc^2^)/3'
_refine_ls_weighting_scheme calc
_refine_ls_wR_factor_gt 0.2359
_refine_ls_wR_factor_ref 0.2581
_reflns_number_gt 4587
_reflns_number_total 6003
_reflns_threshold_expression >2sigma(I)
_cod_data_source_file c4ce02186j2.cif
_cod_data_source_block c:3
_cod_depositor_comments 'Adding full bibliography for 7219265--7219267.cif.'
_cod_original_sg_symbol_H-M Cmca
_cod_original_formula_sum 'C62.60 H69.9 Cl Co4 N1.30 O12 S4'
_cod_database_code 7219267

loop_
_symmetry_equiv_pos_as_xyz
'x, y, z'
'-x, -y+1/2, z+1/2'
'x, -y, -z'
'-x, y+1/2, -z+1/2'
'x+1/2, y+1/2, z'
'-x+1/2, -y+1, z+1/2'
'x+1/2, -y+1/2, -z'
'-x+1/2, y+1, -z+1/2'
'-x, -y, -z'
'x, y-1/2, -z-1/2'
'-x, y, z'
'x, -y-1/2, z-1/2'
'-x+1/2, -y+1/2, -z'
'x+1/2, y, -z-1/2'
'-x+1/2, y+1/2, z'
'x+1/2, -y, z-1/2'

loop_
_atom_site_label
_atom_site_type_symbol
_atom_site_fract_x
_atom_site_fract_y
_atom_site_fract_z
_atom_site_U_iso_or_equiv
_atom_site_adp_type
_atom_site_occupancy
_atom_site_symmetry_multiplicity
_atom_site_calc_flag
_atom_site_refinement_flags
Co2 Co 0.10606(8) 0.40308(7) 0.15856(3) 0.0549(4) Uani 1 1 d .
Co1 Co 0.10678(8) 0.54334(6) 0.20159(3) 0.0524(3) Uani 1 1 d .
S2 S 0.17970(12) 0.40445(11) 0.10297(4) 0.0588(5) Uani 1 1 d .
Cl1 Cl 0.0000 0.44001(14) 0.20705(6) 0.0554(6) Uani 1 2 d S
S1 S 0.17993(12) 0.63589(10) 0.17279(5) 0.0579(5) Uani 1 1 d .
O2 O 0.1459(3) 0.4947(3) 0.16073(10) 0.0500(11) Uani 1 1 d .
O1 O 0.0000 0.5803(3) 0.17825(16) 0.0480(15) Uani 1 2 d S
O3 O 0.0000 0.4258(4) 0.13039(15) 0.0510(16) Uani 1 2 d S
C1 C 0.0000 0.6419(5) 0.1694(2) 0.050(2) Uani 1 2 d S
O6 O 0.2054(3) 0.4994(3) 0.22768(11) 0.0558(12) Uani 1 1 d .
O4 O 0.0737(3) 0.5843(3) 0.24536(12) 0.0587(13) Uani 1 1 d .
C9 C 0.1817(4) 0.5251(4) 0.13417(16) 0.0507(17) Uani 1 1 d .
O5 O 0.0742(3) 0.8095(3) 0.34064(13) 0.0617(13) Uani 1 1 d .
C21 C 0.0000 0.4089(5) 0.0980(2) 0.051(2) Uani 1 2 d S
C39 C 0.0000 0.7824(6) 0.3392(2) 0.054(3) Uani 1 2 d S
C23 C 0.0786(5) 0.3899(4) 0.04500(18) 0.0585(19) Uani 1 1 d .
H23 H 0.1329 0.3845 0.0334 0.070 Uiso 1 1 calc R
O7 O 0.2121(5) 0.3787(4) 0.18773(16) 0.0815(19) Uani 1 1 d .
C32 C 0.0000 0.6175(6) 0.2957(3) 0.060(3) Uani 1 2 d S
H32 H 0.0000 0.6660 0.2929 0.072 Uiso 1 2 calc SR
C24 C 0.0000 0.3863(5) 0.0270(2) 0.053(2) Uani 1 2 d S
C44 C 0.2500 0.5279(6) 0.2500 0.055(2) Uani 1 2 d S
H44 H 0.2500 0.5743 0.2500 0.066 Uiso 1 2 calc SR
C2 C 0.0791(5) 0.6763(4) 0.16343(18) 0.0552(17) Uani 1 1 d .
C31 C 0.0000 0.5928(5) 0.2590(3) 0.052(2) Uani 1 2 d S
C22 C 0.0787(5) 0.4013(4) 0.07966(17) 0.0554(18) Uani 1 1 d .
C25 C 0.0000 0.3797(6) -0.0106(2) 0.059(3) Uani 1 2 d S
C14 C 0.2009(5) 0.4902(4) 0.10426(16) 0.0562(18) Uani 1 1 d .
C13 C 0.2387(5) 0.5217(5) 0.07643(18) 0.069(2) Uani 1 1 d .
H13 H 0.2520 0.4969 0.0567 0.083 Uiso 1 1 calc R
C10 C 0.2018(5) 0.5919(4) 0.13442(17) 0.0542(17) Uani 1 1 d .
C35 C 0.0000 0.7083(6) 0.3348(3) 0.060(3) Uani 1 2 d S
H35 H 0.0000 0.7048 0.3094 0.072 Uiso 1 2 calc SR
C12 C 0.2573(6) 0.5869(5) 0.0765(2) 0.073(2) Uani 1 1 d .
C11 C 0.2392(5) 0.6219(5) 0.1066(2) 0.068(2) Uani 1 1 d .
H11 H 0.2530 0.6671 0.1076 0.082 Uiso 1 1 calc R
C4 C 0.0000 0.7729(6) 0.1441(3) 0.062(3) Uani 1 2 d S
C5 C 0.0000 0.8405(6) 0.1289(4) 0.072(3) Uani 1 2 d S
C3 C 0.0772(6) 0.7405(4) 0.15115(19) 0.062(2) Uani 1 1 d .
H3 H 0.1315 0.7625 0.1475 0.074 Uiso 1 1 calc R
C15 C 0.2976(7) 0.6198(6) 0.0462(2) 0.099(4) Uani 1 1 d DU
C28 C 0.0000 0.3611(9) -0.0805(3) 0.120(7) Uani 1 2 d SD
N1 N 0.3468(9) 0.3865(8) 0.2034(3) 0.091(4) Uani 0.65 1 d P
C27 C 0.0000 0.4211(8) -0.0651(4) 0.145(9) Uani 1 2 d SD
H27 H 0.0000 0.4598 -0.0806 0.174 Uiso 1 2 calc SR
C19A C 0.3422(18) 0.6180(11) -0.0118(4) 0.106(11) Uani 0.45 1 d PDU
C36 C 0.0324(9) 0.6935(8) 0.2955(4) 0.057(4) Uani 0.50 1 d PU
C33 C 0.0792(10) 0.6057(10) 0.3155(3) 0.076(6) Uani 0.50 1 d P
H33A H 0.1322 0.6052 0.3008 0.091 Uiso 1 1 calc R
H33B H 0.0753 0.5638 0.3280 0.091 Uiso 1 1 calc R
C26 C 0.0314(11) 0.4322(9) -0.0310(4) 0.079(6) Uani 0.50 1 d PD
H26 H 0.0665 0.4678 -0.0235 0.095 Uiso 0.50 1 calc PR
C38 C 0.0279(10) 0.7297(8) 0.2713(3) 0.062(5) Uani 0.50 1 d P
C20A C 0.2791(12) 0.6014(9) 0.0135(3) 0.087(7) Uani 0.45 1 d PD
H20A H 0.2417 0.5658 0.0080 0.104 Uiso 0.45 1 calc PR
C40 C 0.2788(12) 0.3988(10) 0.1853(4) 0.088(5) Uani 0.65 1 d P
H40 H 0.2871 0.4294 0.1674 0.106 Uiso 0.65 1 calc PR
C8 C 0.0000 0.9680(9) 0.1021(5) 0.100(5) Uani 1 2 d S
C7B C 0.068(2) 0.9236(14) 0.0969(7) 0.102(8) Uani 0.50 1 d P
H7B H 0.1167 0.9365 0.0832 0.122 Uiso 0.50 1 calc PR
C6B C 0.0680(13) 0.8626(10) 0.1105(6) 0.076(5) Uani 0.50 1 d P
H6B H 0.1174 0.8350 0.1069 0.091 Uiso 0.50 1 calc PR
C30 C 0.0593(13) 0.3200(8) -0.0244(4) 0.081(5) Uani 0.50 1 d PD
H30 H 0.0874 0.2884 -0.0104 0.097 Uiso 0.50 1 calc PR
C6A C 0.0712(14) 0.8848(11) 0.1359(8) 0.091(7) Uani 0.50 1 d P
H6A H 0.1185 0.8730 0.1504 0.110 Uiso 0.50 1 calc PR
C20B C 0.2515(10) 0.6697(8) 0.0291(4) 0.110(8) Uani 0.55 1 d PDU
H20B H 0.1972 0.6860 0.0377 0.132 Uiso 0.55 1 calc PR
C29 C 0.0631(13) 0.3216(10) -0.0600(4) 0.080(5) Uani 0.50 1 d P
H29 H 0.1072 0.2969 -0.0714 0.095 Uiso 0.50 1 calc PR
C19B C 0.2885(12) 0.6945(9) -0.0010(4) 0.106(6) Uani 0.55 1 d PDU
C18A C 0.3795(11) 0.6798(8) -0.0070(4) 0.136(12) Uani 0.50 1 d PD
C17A C 0.4051(13) 0.6974(10) 0.0261(4) 0.098(7) Uani 0.45 1 d PDU
H17A H 0.4521 0.7272 0.0299 0.118 Uiso 0.45 1 calc PR
C34 C 0.0810(9) 0.6713(8) 0.3432(5) 0.063(4) Uani 0.50 1 d P
H34A H 0.0799 0.6563 0.3671 0.075 Uiso 1 1 calc R
H34B H 0.1342 0.6983 0.3396 0.075 Uiso 1 1 calc R
C37 C 0.1247(12) 0.7066(10) 0.2878(6) 0.080(5) Uani 0.50 1 d P
C42 C 0.3446(16) 0.3323(10) 0.2256(5) 0.118(7) Uani 0.65 1 d P
H42A H 0.3508 0.3474 0.2491 0.178 Uiso 0.65 1 calc PR
H42B H 0.3930 0.3026 0.2201 0.178 Uiso 0.65 1 calc PR
H42C H 0.2883 0.3094 0.2230 0.178 Uiso 0.65 1 calc PR
C41 C 0.4295(12) 0.4305(12) 0.2041(5) 0.118(7) Uani 0.65 1 d P
H41A H 0.4151 0.4732 0.1944 0.176 Uiso 0.65 1 calc PR
H41B H 0.4765 0.4101 0.1907 0.176 Uiso 0.65 1 calc PR
H41C H 0.4493 0.4360 0.2277 0.176 Uiso 0.65 1 calc PR
C16A C 0.3589(15) 0.6696(11) 0.0531(3) 0.103(7) Uani 0.45 1 d PDU
H16A H 0.3686 0.6840 0.0758 0.124 Uiso 0.45 1 calc PR
C43 C 0.236(2) 0.3297(16) 0.2052(9) 0.102(10) Uani 0.35 1 d P
H43A H 0.2980 0.3197 0.2003 0.154 Uiso 0.35 1 calc PR
H43B H 0.1995 0.2919 0.1994 0.154 Uiso 0.35 1 calc PR
H43C H 0.2295 0.3396 0.2295 0.154 Uiso 0.35 1 calc PR
C17B C 0.400(2) 0.6131(12) -0.0006(8) 0.26(3) Uani 0.55 1 d PDU
C7A C 0.0678(18) 0.9453(13) 0.1204(8) 0.106(9) Uani 0.50 1 d P
H7A H 0.1175 0.9730 0.1230 0.127 Uiso 0.50 1 calc PR
C16B C 0.3518(13) 0.5811(7) 0.0248(5) 0.109(7) Uani 0.55 1 d PDU
H16B H 0.3553 0.5351 0.0276 0.131 Uiso 0.55 1 calc PR
C18B C 0.3327(19) 0.6516(15) -0.0183(6) 0.099(8) Uani 0.50 1 d P

loop_
_atom_site_aniso_label
_atom_site_aniso_U_11
_atom_site_aniso_U_22
_atom_site_aniso_U_33
_atom_site_aniso_U_23
_atom_site_aniso_U_13
_atom_site_aniso_U_12
Co2 0.0524(7) 0.0730(8) 0.0394(6) 0.0059(5) -0.0033(5) -0.0025(6)
Co1 0.0528(7) 0.0707(8) 0.0337(5) 0.0022(5) -0.0036(5) 0.0016(6)
S2 0.0468(9) 0.0873(14) 0.0425(9) -0.0065(9) 0.0018(7) -0.0002(9)
Cl1 0.0541(13) 0.0743(16) 0.0377(11) 0.0072(10) 0.000 0.000
S1 0.0492(9) 0.0709(12) 0.0534(10) 0.0031(9) -0.0067(8) -0.0040(8)
O2 0.047(2) 0.070(3) 0.033(2) 0.005(2) -0.0033(18) 0.001(2)
O1 0.046(3) 0.057(4) 0.040(3) -0.001(3) 0.000 0.000
O3 0.051(4) 0.072(4) 0.030(3) -0.001(3) 0.000 0.000
C1 0.058(6) 0.058(6) 0.033(4) 0.003(4) 0.000 0.000
O6 0.059(3) 0.068(3) 0.040(2) -0.003(2) -0.013(2) 0.004(3)
O4 0.060(3) 0.075(3) 0.041(3) -0.002(2) -0.005(2) 0.004(3)
C9 0.032(3) 0.086(5) 0.034(3) 0.014(3) -0.003(2) 0.000(3)
O5 0.052(3) 0.074(3) 0.059(3) -0.005(3) -0.003(2) 0.001(3)
C21 0.058(6) 0.057(6) 0.036(5) 0.004(4) 0.000 0.000
C39 0.048(6) 0.079(7) 0.036(5) -0.004(5) 0.000 0.000
C23 0.061(4) 0.075(5) 0.039(4) -0.005(3) 0.004(3) -0.005(4)
O7 0.064(4) 0.106(5) 0.074(4) 0.029(4) -0.018(3) 0.007(4)
C32 0.087(8) 0.054(6) 0.039(5) -0.005(4) 0.000 0.000
C24 0.060(6) 0.065(6) 0.036(5) -0.002(4) 0.000 0.000
C44 0.053(5) 0.073(7) 0.038(5) 0.000 0.000(4) 0.000
C2 0.057(4) 0.066(5) 0.043(4) 0.000(3) -0.007(3) -0.003(4)
C31 0.055(6) 0.058(6) 0.044(5) 0.011(4) 0.000 0.000
C22 0.051(4) 0.080(5) 0.035(3) -0.004(3) 0.003(3) -0.006(4)
C25 0.075(7) 0.067(7) 0.036(5) -0.006(5) 0.000 0.000
C14 0.046(4) 0.085(5) 0.037(3) 0.002(3) 0.000(3) 0.005(4)
C13 0.050(4) 0.118(8) 0.038(4) 0.013(4) 0.007(3) -0.001(5)
C10 0.043(4) 0.075(5) 0.044(4) 0.012(3) 0.000(3) -0.004(3)
C35 0.072(7) 0.068(7) 0.040(5) -0.008(5) 0.000 0.000
C12 0.060(5) 0.101(7) 0.058(5) 0.028(5) 0.010(4) -0.002(5)
C11 0.054(4) 0.085(6) 0.067(5) 0.023(4) 0.009(4) 0.000(4)
C4 0.067(7) 0.065(7) 0.054(6) 0.008(5) 0.000 0.000
C5 0.061(7) 0.061(7) 0.094(9) 0.013(7) 0.000 0.000
C3 0.064(5) 0.069(5) 0.053(4) 0.011(4) -0.002(4) -0.007(4)
C15 0.097(8) 0.114(8) 0.088(7) 0.032(6) 0.040(6) 0.010(6)
C28 0.19(2) 0.127(15) 0.041(7) 0.001(8) 0.000 0.000
N1 0.087(9) 0.123(11) 0.064(7) -0.010(7) -0.006(7) 0.002(8)
C27 0.27(3) 0.110(14) 0.058(9) 0.033(10) 0.000 0.000
C19A 0.110(12) 0.107(12) 0.101(12) 0.000(5) 0.004(5) -0.006(5)
C36 0.059(5) 0.061(5) 0.052(5) -0.003(4) 0.000(4) -0.002(4)
C33 0.045(8) 0.162(18) 0.021(6) -0.005(8) -0.007(5) 0.027(10)
C26 0.059(9) 0.135(16) 0.043(7) 0.011(9) 0.011(6) 0.021(9)
C38 0.074(12) 0.070(9) 0.041(6) 0.005(6) -0.004(6) -0.003(7)
C20A 0.087(15) 0.091(15) 0.083(15) 0.030(12) 0.039(12) 0.002(12)
C40 0.076(10) 0.128(14) 0.061(8) -0.015(9) -0.027(8) 0.021(10)
C8 0.077(10) 0.103(12) 0.119(14) 0.033(11) 0.000 0.000
C7B 0.109(19) 0.101(19) 0.095(17) 0.034(15) 0.042(16) -0.010(15)
C6B 0.057(10) 0.074(12) 0.096(14) 0.011(11) 0.015(10) -0.004(9)
C30 0.080(12) 0.121(16) 0.042(8) -0.016(9) 0.001(8) 0.005(11)
C6A 0.065(12) 0.084(15) 0.12(2) 0.015(14) 0.020(13) 0.020(11)
C20B 0.090(14) 0.17(2) 0.066(10) 0.006(12) -0.006(10) -0.023(15)
C29 0.079(11) 0.110(15) 0.049(9) -0.013(9) 0.004(8) 0.017(11)
C19B 0.107(7) 0.110(7) 0.102(7) 0.007(5) 0.003(5) -0.006(5)
C18A 0.19(3) 0.16(3) 0.060(14) 0.030(16) 0.054(17) 0.05(2)
C17A 0.098(8) 0.099(8) 0.098(8) 0.005(5) 0.004(5) -0.004(5)
C34 0.040(7) 0.062(9) 0.086(11) 0.014(8) -0.008(7) 0.000(7)
C37 0.067(10) 0.074(11) 0.100(14) -0.015(10) 0.030(10) -0.018(9)
C42 0.147(18) 0.132(17) 0.076(11) 0.023(11) 0.007(12) 0.019(15)
C41 0.076(11) 0.18(2) 0.094(13) -0.027(13) -0.014(9) -0.008(13)
C16A 0.14(2) 0.115(19) 0.055(11) -0.003(11) 0.025(12) 0.009(12)
C43 0.11(2) 0.09(2) 0.11(2) 0.014(19) -0.04(2) 0.025(19)
C17B 0.25(3) 0.26(3) 0.26(3) 0.001(5) 0.001(5) 0.000(5)
C7A 0.084(15) 0.088(17) 0.15(2) 0.041(18) 0.048(18) -0.003(13)
C16B 0.112(8) 0.109(8) 0.107(8) 0.003(5) 0.003(5) -0.007(5)
C18B 0.11(2) 0.095(19) 0.089(16) -0.040(14) -0.034(14) -0.002(14)

loop_
_atom_type_symbol
_atom_type_description
_atom_type_scat_dispersion_real
_atom_type_scat_dispersion_imag
_atom_type_scat_source
C C 0.0181 0.0091 'International Tables Vol C Tables 4.2.6.8 and 6.1.1.4'
H H 0.0000 0.0000 'International Tables Vol C Tables 4.2.6.8 and 6.1.1.4'
Cl Cl 0.3639 0.7018 'International Tables Vol C Tables 4.2.6.8 and 6.1.1.4'
Co Co -2.3653 3.6143 'International Tables Vol C Tables 4.2.6.8 and 6.1.1.4'
N N 0.0311 0.0180 'International Tables Vol C Tables 4.2.6.8 and 6.1.1.4'
O O 0.0492 0.0322 'International Tables Vol C Tables 4.2.6.8 and 6.1.1.4'
S S 0.3331 0.5567 'International Tables Vol C Tables 4.2.6.8 and 6.1.1.4'

loop_
_geom_angle_atom_site_label_1
_geom_angle_atom_site_label_2
_geom_angle_atom_site_label_3
_geom_angle
_geom_angle_site_symmetry_1
_geom_angle_site_symmetry_3
O2 Co2 O5 174.9(2) . 10_556
O2 Co2 O3 92.8(2) . .
O5 Co2 O3 92.2(3) 10_556 .
O2 Co2 O7 88.1(3) . .
O5 Co2 O7 86.9(3) 10_556 .
O3 Co2 O7 178.8(3) . .
O2 Co2 S2 83.57(14) . .
O5 Co2 S2 97.84(17) 10_556 .
O3 Co2 S2 82.60(15) . .
O7 Co2 S2 98.3(2) . .
O2 Co2 Cl1 83.22(15) . .
O5 Co2 Cl1 96.83(17) 10_556 .
O3 Co2 Cl1 80.86(16) . .
O7 Co2 Cl1 98.4(2) . .
S2 Co2 Cl1 158.24(9) . .
O4 Co1 O2 173.8(2) . .
O4 Co1 O1 91.9(2) . .
O2 Co1 O1 93.5(2) . .
O4 Co1 O6 86.3(2) . .
O2 Co1 O6 88.01(19) . .
O1 Co1 O6 173.8(2) . .
O4 Co1 S1 100.79(17) . .
O2 Co1 S1 83.08(15) . .
O1 Co1 S1 82.18(17) . .
O6 Co1 S1 103.94(16) . .
O4 Co1 Cl1 96.44(17) . .
O2 Co1 Cl1 81.31(16) . .
O1 Co1 Cl1 81.16(18) . .
O6 Co1 Cl1 93.19(16) . .
S1 Co1 Cl1 156.34(8) . .
C14 S2 C22 101.8(4) . .
C14 S2 Co2 93.9(2) . .
C22 S2 Co2 93.8(2) . .
Co2 Cl1 Co2 76.25(8) 11 .
Co2 Cl1 Co1 123.04(10) 11 .
Co2 Cl1 Co1 78.28(5) . .
Co2 Cl1 Co1 78.28(5) 11 11
Co2 Cl1 Co1 123.04(10) . 11
Co1 Cl1 Co1 74.61(9) . 11
C2 S1 C10 102.7(3) . .
C2 S1 Co1 93.7(3) . .
C10 S1 Co1 94.8(3) . .
C9 O2 Co2 122.4(5) . .
C9 O2 Co1 121.5(5) . .
Co2 O2 Co1 114.9(2) . .
C1 O1 Co1 119.0(3) . .
C1 O1 Co1 119.0(3) . 11
Co1 O1 Co1 107.4(3) . 11
C21 O3 Co2 118.1(3) . .
C21 O3 Co2 118.1(3) . 11
Co2 O3 Co2 106.5(3) . 11
O1 C1 C2 121.7(5) . 11
O1 C1 C2 121.7(5) . .
C2 C1 C2 116.5(10) 11 .
C44 O6 Co1 123.1(6) . .
C31 O4 Co1 131.2(6) . .
O2 C9 C10 122.7(7) . .
O2 C9 C14 120.1(7) . .
C10 C9 C14 117.2(6) . .
C39 O5 Co2 130.3(6) . 10_566
O3 C21 C22 121.6(4) . 11
O3 C21 C22 121.6(4) . .
C22 C21 C22 116.7(9) 11 .
O5 C39 O5 127.4(11) 11 .
O5 C39 C35 116.3(6) 11 .
O5 C39 C35 116.3(6) . .
C22 C23 C24 120.8(7) . .
C22 C23 H23 119.6 . .
C24 C23 H23 119.6 . .
C40 O7 C43 94.5(19) . .
C40 O7 Co2 126.0(10) . .
C43 O7 Co2 136.5(17) . .
C33 C32 C33 111.6(14) . 11
C33 C32 C31 116.8(7) . .
C33 C32 C31 116.8(7) 11 .
C33 C32 H32 103.0 . .
C33 C32 H32 103.0 11 .
C31 C32 H32 103.0 . .
C23 C24 C23 118.4(9) . 11
C23 C24 C25 120.8(4) . .
C23 C24 C25 120.8(4) 11 .
O6 C44 O6 124.4(11) . 8_545
O6 C44 H44 117.8 . .
O6 C44 H44 117.8 8_545 .
C3 C2 C1 120.5(8) . .
C3 C2 S1 121.7(6) . .
C1 C2 S1 117.7(6) . .
O4 C31 O4 126.4(9) 11 .
O4 C31 C32 116.8(5) 11 .
O4 C31 C32 116.8(5) . .
C23 C22 C21 121.6(7) . .
C23 C22 S2 120.8(6) . .
C21 C22 S2 117.6(5) . .
C26 C25 C26 39.1(13) . 11
C26 C25 C24 119.4(11) . .
C26 C25 C24 119.4(11) 11 .
C26 C25 C30 124.9(11) . 11
C26 C25 C30 101.4(8) 11 11
C24 C25 C30 113.8(9) . 11
C26 C25 C30 101.4(8) . .
C26 C25 C30 124.9(11) 11 .
C24 C25 C30 113.8(9) . .
C30 C25 C30 67.9(14) 11 .
C13 C14 C9 120.3(8) . .
C13 C14 S2 120.5(6) . .
C9 C14 S2 119.1(6) . .
C12 C13 C14 122.5(8) . .
C12 C13 H13 118.7 . .
C14 C13 H13 118.7 . .
C11 C10 C9 121.3(7) . .
C11 C10 S1 121.5(7) . .
C9 C10 S1 117.2(5) . .
C34 C35 C34 112.1(15) . 11
C34 C35 C39 118.8(8) . .
C34 C35 C39 118.8(8) 11 .
C34 C35 H35 100.8 . .
C34 C35 H35 100.8 11 .
C39 C35 H35 100.8 . .
C13 C12 C11 117.3(7) . .
C13 C12 C15 121.6(9) . .
C11 C12 C15 121.1(9) . .
C10 C11 C12 121.3(9) . .
C10 C11 H11 119.3 . .
C12 C11 H11 119.3 . .
C3 C4 C3 116.9(11) . 11
C3 C4 C5 121.6(5) . .
C3 C4 C5 121.6(5) 11 .
C6B C5 C6B 101(2) 11 .
C6B C5 C6A 117.9(14) 11 .
C6B C5 C6A 46.4(12) . .
C6B C5 C6A 46.4(12) 11 11
C6B C5 C6A 117.9(14) . 11
C6A C5 C6A 97.5(19) . 11
C6B C5 C4 121.6(11) 11 .
C6B C5 C4 121.6(11) . .
C6A C5 C4 120.3(12) . .
C6A C5 C4 120.3(12) 11 .
C4 C3 C2 122.7(8) . .
C4 C3 H3 118.6 . .
C2 C3 H3 118.6 . .
C20A C15 C16A 121.0(6) . .
C20A C15 C20B 69.4(12) . .
C16A C15 C20B 83.9(14) . .
C20A C15 C16B 53.7(12) . .
C16A C15 C16B 97.8(13) . .
C20B C15 C16B 114.2(8) . .
C20A C15 C12 122.6(10) . .
C16A C15 C12 116.3(10) . .
C20B C15 C12 120.2(9) . .
C16B C15 C12 117.2(10) . .
C27 C28 C29 104.3(12) . 11
C27 C28 C29 104.3(12) . .
C29 C28 C29 80.0(18) 11 .
C40 N1 C42 118.7(18) . .
C40 N1 C41 123.4(17) . .
C42 N1 C41 117.8(16) . .
C28 C27 C26 123.5(14) . .
C28 C27 C26 123.5(14) . 11
C26 C27 C26 38.6(13) . 11
C28 C27 H27 116.2 . .
C26 C27 H27 116.2 . .
C26 C27 H27 116.2 11 .
C18B C19A C17B 114(3) . .
C18B C19A C18A 45(2) . .
C17B C19A C18A 70.7(12) . .
C36 C36 C38 86.7(10) 11 .
C36 C36 C37 163.9(11) 11 .
C38 C36 C37 77.2(14) . .
C36 C36 C38 52.8(8) 11 11
C38 C36 C38 33.9(13) . 11
C37 C36 C38 111.1(15) . 11
C32 C33 C34 102.8(12) . .
C32 C33 H33A 111.2 . .
C34 C33 H33A 111.2 . .
C32 C33 H33B 111.2 . .
C34 C33 H33B 111.2 . .
H33A C33 H33B 109.1 . .
C25 C26 C27 107.1(14) . .
C25 C26 H26 126.5 . .
C27 C26 H26 126.5 . .
C38 C38 C36 93.3(10) 11 .
C38 C38 C36 52.8(8) 11 11
C36 C38 C36 40.5(13) . 11
C38 C38 C37 151.3(8) 11 .
C36 C38 C37 58.1(11) . .
C36 C38 C37 98.6(11) 11 .
C15 C20A C18B 113.6(9) . .
C15 C20A H20A 123.2 . .
C18B C20A H20A 123.2 . .
O7 C40 N1 128.4(19) . .
O7 C40 H40 115.8 . .
N1 C40 H40 115.8 . .
C7A C8 C7A 100(2) . 11
C7A C8 C7B 115.0(17) . 11
C7A C8 C7B 44.1(15) 11 11
C7A C8 C7B 44.1(15) . .
C7A C8 C7B 115.0(17) 11 .
C7B C8 C7B 96(3) 11 .
C6B C7B C8 123(2) . .
C6B C7B H7B 118.6 . .
C8 C7B H7B 118.6 . .
C5 C6B C7B 122(2) . .
C5 C6B H6B 119.2 . .
C7B C6B H6B 119.2 . .
C29 C30 C25 109.9(14) . .
C29 C30 H30 125.0 . .
C25 C30 H30 125.0 . .
C7A C6A C5 117(2) . .
C7A C6A H6A 121.4 . .
C5 C6A H6A 121.4 . .
C19B C20B C15 117.7(7) . .
C19B C20B H20B 121.1 . .
C15 C20B H20B 121.1 . .
C30 C29 C28 121.8(16) . .
C30 C29 H29 119.1 . .
C28 C29 H29 119.1 . .
C18B C19B C20B 113.8(18) . .
C18B C19B C18A 43.4(14) . .
C20B C19B C18A 116.6(8) . .
C18B C18A C19A 31(2) . .
C18B C18A C17A 138(2) . .
C19A C18A C17A 118.1(9) . .
C18B C18A C17B 72(2) . .
C19A C18A C17B 40.9(18) . .
C17A C18A C17B 91.4(19) . .
C18B C18A C19B 61(2) . .
C19A C18A C19B 79.8(14) . .
C17A C18A C19B 93.5(14) . .
C17B C18A C19B 112.5(9) . .
C16A C17A C18A 117.4(7) . .
C16A C17A C17B 91.5(10) . .
C18A C17A C17B 44.7(9) . .
C16A C17A H17A 121.3 . .
C18A C17A H17A 121.3 . .
C17B C17A H17A 131.2 . .
C35 C34 C33 104.0(11) . .
C35 C34 H34A 111.0 . .
C33 C34 H34A 111.0 . .
C35 C34 H34B 111.0 . .
C33 C34 H34B 111.0 . .
H34A C34 H34B 109.0 . .
C36 C37 C38 44.7(10) . .
N1 C42 H42A 109.5 . .
N1 C42 H42B 109.5 . .
H42A C42 H42B 109.5 . .
N1 C42 H42C 109.5 . .
H42A C42 H42C 109.5 . .
H42B C42 H42C 109.5 . .
N1 C41 H41A 109.5 . .
N1 C41 H41B 109.5 . .
H41A C41 H41B 109.5 . .
N1 C41 H41C 109.5 . .
H41A C41 H41C 109.5 . .
H41B C41 H41C 109.5 . .
C17A C16A C15 118.8(7) . .
C17A C16A H16A 120.6 . .
C15 C16A H16A 120.6 . .
O7 C43 H43A 109.5 . .
O7 C43 H43B 109.5 . .
H43A C43 H43B 109.5 . .
O7 C43 H43C 109.5 . .
H43A C43 H43C 109.5 . .
H43B C43 H43C 109.5 . .
C19A C17B C16B 84.4(19) . .
C19A C17B C18A 68.4(11) . .
C16B C17B C18A 117.4(7) . .
C19A C17B C18B 27.7(13) . .
C16B C17B C18B 103(2) . .
C18A C17B C18B 41.2(12) . .
C19A C17B C17A 100.4(15) . .
C16B C17B C17A 92.9(14) . .
C18A C17B C17A 43.9(10) . .
C18B C17B C17A 79.2(14) . .
C8 C7A C6A 125(3) . .
C8 C7A H7A 117.4 . .
C6A C7A H7A 117.4 . .
C17B C16B C15 117.7(8) . .
C17B C16B H16B 121.2 . .
C15 C16B H16B 121.2 . .
C19A C18B C18A 104(3) . .
C19A C18B C19B 123(4) . .
C18A C18B C19B 75.4(17) . .
C19A C18B C17B 38(3) . .
C18A C18B C17B 67(2) . .
C19B C18B C17B 118(2) . .
C19A C18B C20A 48(3) . .
C18A C18B C20A 110(2) . .
C19B C18B C20A 77.9(18) . .
C17B C18B C20A 71.4(16) . .

loop_
_geom_bond_atom_site_label_1
_geom_bond_atom_site_label_2
_geom_bond_distance
_geom_bond_site_symmetry_2
Co2 O2 1.974(5) .
Co2 O5 1.978(6) 10_556
Co2 O3 2.009(4) .
Co2 O7 2.038(6) .
Co2 S2 2.456(2) .
Co2 Cl1 2.608(2) .
Co1 O4 1.980(5) .
Co1 O2 1.982(5) .
Co1 O1 2.011(4) .
Co1 O6 2.026(5) .
Co1 S1 2.472(2) .
Co1 Cl1 2.675(3) .
S2 C14 1.786(9) .
S2 C22 1.788(7) .
Cl1 Co2 2.608(2) 11
Cl1 Co1 2.675(3) 11
S1 C2 1.778(8) .
S1 C10 1.789(8) .
O2 C9 1.332(8) .
O1 C1 1.308(12) .
O1 Co1 2.011(4) 11
O3 C21 1.321(11) .
O3 Co2 2.009(4) 11
C1 C2 1.412(9) 11
C1 C2 1.412(9) .
O6 C44 1.253(7) .
O4 C31 1.254(7) .
C9 C10 1.403(11) .
C9 C14 1.408(10) .
O5 C39 1.257(8) .
O5 Co2 1.978(6) 10_566
C21 C22 1.403(9) 11
C21 C22 1.403(9) .
C39 O5 1.257(8) 11
C39 C35 1.529(16) .
C23 C22 1.384(10) .
C23 C24 1.388(9) .
C23 H23 0.9500 .
O7 C40 1.099(19) .
O7 C43 1.27(3) .
C32 C33 1.453(14) .
C32 C33 1.453(14) 11
C32 C31 1.527(14) .
C32 H32 1.0000 .
C24 C23 1.388(9) 11
C24 C25 1.487(13) .
C44 O6 1.253(7) 8_545
C44 H44 0.9500 .
C2 C3 1.402(11) .
C31 O4 1.254(7) 11
C25 C26 1.424(19) .
C25 C26 1.424(19) 11
C25 C30 1.611(18) 11
C25 C30 1.611(18) .
C14 C13 1.395(10) .
C13 C12 1.365(13) .
C13 H13 0.9500 .
C10 C11 1.378(10) .
C35 C34 1.483(15) .
C35 C34 1.483(15) 11
C35 H35 1.0000 .
C12 C11 1.411(13) .
C12 C15 1.497(10) .
C11 H11 0.9500 .
C4 C3 1.375(10) .
C4 C3 1.375(10) 11
C4 C5 1.508(16) .
C5 C6B 1.34(2) 11
C5 C6B 1.34(2) .
C5 C6A 1.44(3) .
C5 C6A 1.44(3) 11
C3 H3 0.9500 .
C15 C20A 1.371(8) .
C15 C16A 1.407(8) .
C15 C20B 1.410(9) .
C15 C16B 1.420(9) .
C28 C27 1.371(10) .
C28 C29 1.49(2) 11
C28 C29 1.49(2) .
N1 C40 1.280(19) .
N1 C42 1.41(2) .
N1 C41 1.54(2) .
C27 C26 1.44(2) .
C27 C26 1.44(2) 11
C27 H27 1.0000 .
C19A C18B 0.75(4) .
C19A C17B 0.99(4) .
C19A C18A 1.402(9) .
C36 C36 0.98(3) 11
C36 C38 1.21(2) .
C36 C37 1.46(2) .
C36 C38 1.51(2) 11
C33 C34 1.73(2) .
C33 H33A 0.9900 .
C33 H33B 0.9900 .
C26 H26 0.9500 .
C38 C38 0.85(3) 11
C38 C36 1.51(2) 11
C38 C37 1.68(3) .
C20A C18B 1.81(4) .
C20A H20A 0.9500 .
C40 H40 0.9500 .
C8 C7A 1.34(3) .
C8 C7A 1.34(3) 11
C8 C7B 1.39(3) 11
C8 C7B 1.39(3) .
C7B C6B 1.36(3) .
C7B H7B 0.9500 .
C6B H6B 0.9500 .
C30 C29 1.40(2) .
C30 H30 0.9500 .
C6A C7A 1.38(3) .
C6A H6A 0.9500 .
C20B C19B 1.406(9) .
C20B H20B 0.9500 .
C29 H29 0.9500 .
C19B C18B 1.30(3) .
C19B C18A 1.434(9) .
C18A C18B 1.02(3) .
C18A C17A 1.404(9) .
C18A C17B 1.423(9) .
C17A C16A 1.397(9) .
C17A C17B 2.02(3) .
C17A H17A 0.9500 .
C34 H34A 0.9900 .
C34 H34B 0.9900 .
C42 H42A 0.9800 .
C42 H42B 0.9800 .
C42 H42C 0.9800 .
C41 H41A 0.9800 .
C41 H41B 0.9800 .
C41 H41C 0.9800 .
C16A H16A 0.9500 .
C43 H43A 0.9800 .
C43 H43B 0.9800 .
C43 H43C 0.9800 .
C17B C16B 1.403(9) .
C17B C18B 1.47(4) .
C7A H7A 0.9500 .
C16B H16B 0.9500 .
